data_7212457
loop_
_publ_author_name
'Chen, Shui-Sheng'
'Bai, Zheng-Shuai'
'Fan, Jian'
'Lv, Gao-Chao'
'Su, Zhi'
'Chen, Man-Sheng'
'Sun, Wei-Yin'

_publ_section_title
;
 Synthesis and characterization of metal complexes with a mixed
 4-imidazole-containing ligand and a variety of multi-carboxylic acids
;
_journal_issue 10
_journal_name_full CrystEngComm
_journal_page_first 3091
_journal_paper_doi 10.1039/c000373e
_journal_volume 12
_journal_year 2010
_chemical_formula_moiety 'C22 H20 Co N4 O5'
_chemical_formula_sum 'C22 H20 Co N4 O5'
_chemical_formula_weight 479.35
_chemical_name_systematic
;
?
;
_space_group_IT_number 2
_symmetry_cell_setting triclinic
_symmetry_space_group_name_Hall '-P 1'
_symmetry_space_group_name_H-M 'P -1'
_atom_sites_solution_hydrogens geom
_atom_sites_solution_primary direct
_atom_sites_solution_secondary difmap
_audit_creation_method SHELXL-97
_cell_angle_alpha 110.143(7)
_cell_angle_beta 102.356(7)
_cell_angle_gamma 109.812(7)
_cell_formula_units_Z 2
_cell_length_a 10.654(5)
_cell_length_b 10.711(5)
_cell_length_c 11.681(5)
_cell_measurement_reflns_used 2128
_cell_measurement_temperature 293(2)
_cell_measurement_theta_max 25.93
_cell_measurement_theta_min 2.24
_cell_volume 1091.7(9)
_computing_cell_refinement 'Bruker SMART'
_computing_data_collection 'Bruker SMART'
_computing_data_reduction 'Bruker SAINT'
_computing_molecular_graphics 'Bruker SHELXTL'
_computing_publication_material 'Bruker SHELXTL'
_computing_structure_refinement 'SHELXL-97 (Sheldrick, 1997)'
_computing_structure_solution 'SHELXS-97 (Sheldrick, 1990)'
_diffrn_ambient_temperature 293(2)
_diffrn_measured_fraction_theta_full 0.980
_diffrn_measured_fraction_theta_max 0.980
_diffrn_measurement_device_type 'Bruker Smart Apex CCD'
_diffrn_measurement_method 'phi and omega scans'
_diffrn_radiation_monochromator graphite
_diffrn_radiation_source 'fine-focus sealed tube'
_diffrn_radiation_type MoK\a
_diffrn_radiation_wavelength 0.71073
_diffrn_reflns_av_R_equivalents 0.0415
_diffrn_reflns_av_sigmaI/netI 0.0656
_diffrn_reflns_limit_h_max 12
_diffrn_reflns_limit_h_min -12
_diffrn_reflns_limit_k_max 12
_diffrn_reflns_limit_k_min -12
_diffrn_reflns_limit_l_max 14
_diffrn_reflns_limit_l_min -13
_diffrn_reflns_number 5664
_diffrn_reflns_theta_full 25.50
_diffrn_reflns_theta_max 25.50
_diffrn_reflns_theta_min 2.00
_exptl_absorpt_coefficient_mu 0.827
_exptl_absorpt_correction_T_max 0.9218
_exptl_absorpt_correction_T_min 0.8790
_exptl_absorpt_correction_type multi-scan
_exptl_absorpt_process_details 'SADABS; Bruker, 2000'
_exptl_crystal_colour purple
_exptl_crystal_density_diffrn 1.458
_exptl_crystal_density_method 'not measured'
_exptl_crystal_description block
_exptl_crystal_F_000 494
_exptl_crystal_size_max 0.16
_exptl_crystal_size_mid 0.12
_exptl_crystal_size_min 0.10
_refine_diff_density_max 0.446
_refine_diff_density_min -0.328
_refine_diff_density_rms 0.060
_refine_ls_extinction_method none
_refine_ls_goodness_of_fit_ref 1.000
_refine_ls_hydrogen_treatment mixed
_refine_ls_matrix_type full
_refine_ls_number_parameters 297
_refine_ls_number_reflns 3966
_refine_ls_number_restraints 0
_refine_ls_restrained_S_all 1.000
_refine_ls_R_factor_all 0.0492
_refine_ls_R_factor_gt 0.0402
_refine_ls_shift/su_max 0.000
_refine_ls_shift/su_mean 0.000
_refine_ls_structure_factor_coef Fsqd
_refine_ls_weighting_details 'calc w=1/[\s^2^(Fo^2^)+(0.0239P)^2^+0.0000P] where P=(Fo^2^+2Fc^2^)/3'
_refine_ls_weighting_scheme calc
_refine_ls_wR_factor_gt 0.0775
_refine_ls_wR_factor_ref 0.0802
_reflns_number_gt 3295
_reflns_number_total 3966
_reflns_threshold_expression >2sigma(I)
_cod_data_source_file c000373e.txt
_cod_data_source_block 5
_cod_depositor_comments
;
The following automatic conversions were performed:

'_symmetry_cell_setting' value 'Triclinic' changed to 'triclinic'
according to /home/saulius/struct/CIF-dictionaries/cif_core.dic
dictionary named 'cif_core.dic' version 2.4.2 from 2011-04-26.

Automatic conversion script
Id: cif_fix_values 1891 2012-01-12 08:04:46Z andrius 
;
_cod_original_sg_symbol_H-M 'P -1 '
_cod_database_code 7212457

loop_
_symmetry_equiv_pos_as_xyz
'x, y, z'
'-x, -y, -z'

loop_
_atom_site_label
_atom_site_type_symbol
_atom_site_fract_x
_atom_site_fract_y
_atom_site_fract_z
_atom_site_U_iso_or_equiv
_atom_site_adp_type
_atom_site_occupancy
_atom_site_symmetry_multiplicity
_atom_site_calc_flag
_atom_site_refinement_flags
Co1 Co 0.72817(4) 0.25781(3) 0.83296(3) 0.02292(11) Uani 1 1 d .
C1 C 0.5527(3) -0.4637(3) 0.6315(3) 0.0352(7) Uani 1 1 d .
H1 H 0.5877 -0.4401 0.7201 0.042 Uiso 1 1 calc R
C2 C 0.5668(3) -0.3502(3) 0.5949(3) 0.0296(6) Uani 1 1 d .
C3 C 0.5125(3) -0.3902(3) 0.4619(3) 0.0350(7) Uani 1 1 d .
H3 H 0.5204 -0.3163 0.4353 0.042 Uiso 1 1 calc R
C4 C 0.6376(3) -0.1931(3) 0.6907(2) 0.0284(6) Uani 1 1 d .
C5 C 0.6246(3) -0.0754(2) 0.6811(2) 0.0301(6) Uani 1 1 d .
H5 H 0.5627 -0.0809 0.6081 0.036 Uiso 1 1 calc R
C6 C 0.7839(3) 0.0132(3) 0.8724(3) 0.0372(7) Uani 1 1 d .
H6 H 0.8530 0.0782 0.9566 0.045 Uiso 1 1 calc R
C7 C 0.0329(3) 0.1057(3) 0.6247(2) 0.0275(6) Uani 1 1 d .
H7 H 0.0542 0.1765 0.7086 0.033 Uiso 1 1 calc R
C8 C 0.1418(3) 0.0789(2) 0.5915(2) 0.0239(6) Uani 1 1 d .
C9 C 0.1067(3) -0.0285(3) 0.4655(2) 0.0277(6) Uani 1 1 d .
H9 H 0.1783 -0.0485 0.4419 0.033 Uiso 1 1 calc R
C10 C 0.2902(3) 0.1562(3) 0.6844(2) 0.0250(6) Uani 1 1 d .
C11 C 0.4050(3) 0.1291(3) 0.6816(2) 0.0282(6) Uani 1 1 d .
H11 H 0.4029 0.0493 0.6143 0.034 Uiso 1 1 calc R
C12 C 0.4814(3) 0.3259(3) 0.8598(3) 0.0380(7) Uani 1 1 d .
H12 H 0.5405 0.4096 0.9401 0.046 Uiso 1 1 calc R
C13 C 0.8824(3) 0.6236(3) 0.5953(3) 0.0432(8) Uani 1 1 d .
H13 H 0.7892 0.5787 0.5341 0.052 Uiso 1 1 calc R
C14 C 0.9601(4) 0.7759(4) 0.6528(3) 0.0547(9) Uani 1 1 d .
H14 H 0.9190 0.8331 0.6318 0.066 Uiso 1 1 calc R
C15 C 1.0989(4) 0.8429(3) 0.7417(3) 0.0540(10) Uani 1 1 d .
H15 H 1.1524 0.9459 0.7818 0.065 Uiso 1 1 calc R
C16 C 1.1577(4) 0.7567(3) 0.7706(3) 0.0436(8) Uani 1 1 d .
H16 H 1.2524 0.8026 0.8293 0.052 Uiso 1 1 calc R
C17 C 1.0803(3) 0.6025(3) 0.7149(2) 0.0320(7) Uani 1 1 d .
C18 C 0.9387(3) 0.5353(3) 0.6257(2) 0.0315(7) Uani 1 1 d .
C19 C 0.8442(3) 0.3700(3) 0.5617(3) 0.0360(7) Uani 1 1 d .
H19A H 0.8994 0.3195 0.5307 0.043 Uiso 1 1 calc R
H19B H 0.7646 0.3444 0.4853 0.043 Uiso 1 1 calc R
C20 C 0.7835(3) 0.3106(3) 0.6480(3) 0.0303(6) Uani 1 1 d .
C21 C 1.1511(3) 0.5151(3) 0.7523(2) 0.0345(7) Uani 1 1 d .
H21A H 1.2413 0.5420 0.7387 0.041 Uiso 1 1 calc R
H21B H 1.0901 0.4102 0.6930 0.041 Uiso 1 1 calc R
C22 C 1.1817(3) 0.5359(3) 0.8919(2) 0.0269(6) Uani 1 1 d .
N1 N 0.7403(3) -0.1344(2) 0.8142(2) 0.0372(6) Uani 1 1 d .
H1A H 0.7708 -0.1835 0.8478 0.045 Uiso 1 1 calc R
N2 N 0.7166(2) 0.0540(2) 0.7952(2) 0.0294(5) Uani 1 1 d .
N3 N 0.3418(2) 0.2834(2) 0.8002(2) 0.0355(6) Uani 1 1 d .
H3A H 0.2929 0.3276 0.8289 0.043 Uiso 1 1 calc R
N4 N 0.5251(2) 0.2356(2) 0.7917(2) 0.0293(5) Uani 1 1 d .
O1 O 1.18240(19) 0.64905(18) 0.97402(16) 0.0325(4) Uani 1 1 d .
O2 O 1.2120(2) 0.44362(18) 0.91880(16) 0.0340(5) Uani 1 1 d .
O3 O 0.8468(2) 0.38850(19) 0.77217(17) 0.0379(5) Uani 1 1 d .
O4 O 0.6766(2) 0.18754(18) 0.59873(18) 0.0363(5) Uani 1 1 d .
O1W O 0.1378(3) 0.2986(3) 0.0821(3) 0.0555(7) Uani 1 1 d .
H1W H 0.154(4) 0.332(4) 0.033(4) 0.096(17) Uiso 1 1 d .
H2W H 0.116(4) 0.354(4) 0.129(4) 0.087(16) Uiso 1 1 d .

loop_
_atom_site_aniso_label
_atom_site_aniso_U_11
_atom_site_aniso_U_22
_atom_site_aniso_U_33
_atom_site_aniso_U_23
_atom_site_aniso_U_13
_atom_site_aniso_U_12
Co1 0.0241(2) 0.01900(18) 0.0220(2) 0.00768(15) 0.00590(15) 0.00905(15)
C1 0.0429(19) 0.0277(15) 0.0280(15) 0.0119(13) 0.0049(14) 0.0142(14)
C2 0.0315(16) 0.0203(13) 0.0308(16) 0.0087(12) 0.0070(13) 0.0108(12)
C3 0.0448(19) 0.0218(14) 0.0376(17) 0.0160(13) 0.0108(14) 0.0142(14)
C4 0.0307(16) 0.0235(13) 0.0277(15) 0.0112(12) 0.0064(13) 0.0116(12)
C5 0.0333(16) 0.0235(14) 0.0244(14) 0.0068(12) 0.0022(13) 0.0123(13)
C6 0.0450(19) 0.0259(15) 0.0269(15) 0.0063(12) 0.0020(14) 0.0138(14)
C7 0.0309(16) 0.0220(13) 0.0251(14) 0.0080(11) 0.0071(13) 0.0118(12)
C8 0.0224(14) 0.0204(13) 0.0277(14) 0.0121(11) 0.0052(12) 0.0095(11)
C9 0.0260(15) 0.0264(14) 0.0349(16) 0.0142(12) 0.0124(13) 0.0154(12)
C10 0.0246(15) 0.0209(13) 0.0259(14) 0.0092(11) 0.0065(12) 0.0096(12)
C11 0.0283(16) 0.0241(13) 0.0257(14) 0.0070(12) 0.0072(12) 0.0109(12)
C12 0.0250(16) 0.0342(16) 0.0327(16) 0.0001(13) -0.0005(13) 0.0116(14)
C13 0.048(2) 0.058(2) 0.0455(19) 0.0361(17) 0.0254(16) 0.0299(17)
C14 0.081(3) 0.059(2) 0.067(2) 0.048(2) 0.043(2) 0.048(2)
C15 0.091(3) 0.0304(17) 0.051(2) 0.0267(16) 0.035(2) 0.0252(19)
C16 0.055(2) 0.0367(17) 0.0308(16) 0.0163(14) 0.0140(15) 0.0125(16)
C17 0.0466(19) 0.0325(15) 0.0238(15) 0.0167(13) 0.0178(14) 0.0186(14)
C18 0.0419(18) 0.0378(16) 0.0263(15) 0.0208(13) 0.0186(14) 0.0204(14)
C19 0.0388(18) 0.0409(16) 0.0261(15) 0.0165(13) 0.0102(13) 0.0156(15)
C20 0.0328(17) 0.0322(15) 0.0325(16) 0.0165(13) 0.0125(14) 0.0198(14)
C21 0.0419(18) 0.0334(15) 0.0254(15) 0.0095(12) 0.0113(14) 0.0186(14)
C22 0.0223(15) 0.0262(14) 0.0239(14) 0.0077(12) 0.0045(12) 0.0082(12)
N1 0.0509(16) 0.0238(12) 0.0309(13) 0.0115(10) 0.0035(12) 0.0186(12)
N2 0.0339(14) 0.0209(11) 0.0274(12) 0.0073(10) 0.0069(11) 0.0121(11)
N3 0.0265(14) 0.0364(13) 0.0339(13) 0.0034(11) 0.0059(11) 0.0198(11)
N4 0.0254(13) 0.0279(12) 0.0276(12) 0.0078(10) 0.0041(11) 0.0129(11)
O1 0.0418(12) 0.0288(10) 0.0190(9) 0.0051(8) 0.0054(9) 0.0169(9)
O2 0.0421(12) 0.0353(10) 0.0293(10) 0.0143(9) 0.0099(9) 0.0251(10)
O3 0.0399(12) 0.0360(10) 0.0244(10) 0.0138(9) 0.0092(9) 0.0042(9)
O4 0.0377(12) 0.0262(10) 0.0383(11) 0.0108(9) 0.0146(10) 0.0109(9)
O1W 0.082(2) 0.0509(15) 0.0488(16) 0.0287(13) 0.0246(14) 0.0401(15)

loop_
_atom_type_symbol
_atom_type_description
_atom_type_scat_dispersion_real
_atom_type_scat_dispersion_imag
_atom_type_scat_source
C C 0.0033 0.0016 'International Tables Vol C Tables 4.2.6.8 and 6.1.1.4'
Co Co 0.3494 0.9721 'International Tables Vol C Tables 4.2.6.8 and 6.1.1.4'
N N 0.0061 0.0033 'International Tables Vol C Tables 4.2.6.8 and 6.1.1.4'
O O 0.0106 0.0060 'International Tables Vol C Tables 4.2.6.8 and 6.1.1.4'
H H 0.0000 0.0000 'International Tables Vol C Tables 4.2.6.8 and 6.1.1.4'

loop_
_geom_angle_atom_site_label_1
_geom_angle_atom_site_label_2
_geom_angle_atom_site_label_3
_geom_angle
_geom_angle_site_symmetry_1
_geom_angle_site_symmetry_3
O1 Co1 O3 107.72(8) 2_767 .
O1 Co1 N4 105.80(8) 2_767 .
O3 Co1 N4 113.84(9) . .
O1 Co1 N2 97.87(8) 2_767 .
O3 Co1 N2 121.94(9) . .
N4 Co1 N2 107.43(9) . .
C3 C1 C2 120.7(2) 2_646 .
C3 C1 H1 119.6 2_646 .
C2 C1 H1 119.6 . .
C3 C2 C1 117.8(2) . .
C3 C2 C4 119.7(2) . .
C1 C2 C4 122.6(2) . .
C1 C3 C2 121.5(2) 2_646 .
C1 C3 H3 119.2 2_646 .
C2 C3 H3 119.2 . .
C5 C4 N1 105.3(2) . .
C5 C4 C2 130.3(2) . .
N1 C4 C2 124.4(2) . .
C4 C5 N2 110.2(2) . .
C4 C5 H5 124.9 . .
N2 C5 H5 124.9 . .
N2 C6 N1 111.4(2) . .
N2 C6 H6 124.3 . .
N1 C6 H6 124.3 . .
C9 C7 C8 120.7(2) 2_556 .
C9 C7 H7 119.7 2_556 .
C8 C7 H7 119.7 . .
C7 C8 C9 118.5(2) . .
C7 C8 C10 122.5(2) . .
C9 C8 C10 119.1(2) . .
C7 C9 C8 120.8(2) 2_556 .
C7 C9 H9 119.6 2_556 .
C8 C9 H9 119.6 . .
C11 C10 N3 104.9(2) . .
C11 C10 C8 131.8(2) . .
N3 C10 C8 123.3(2) . .
C10 C11 N4 110.7(2) . .
C10 C11 H11 124.6 . .
N4 C11 H11 124.6 . .
N4 C12 N3 112.0(2) . .
N4 C12 H12 124.0 . .
N3 C12 H12 124.0 . .
C14 C13 C18 122.0(3) . .
C14 C13 H13 119.0 . .
C18 C13 H13 119.0 . .
C13 C14 C15 119.4(3) . .
C13 C14 H14 120.3 . .
C15 C14 H14 120.3 . .
C16 C15 C14 119.4(3) . .
C16 C15 H15 120.3 . .
C14 C15 H15 120.3 . .
C15 C16 C17 122.1(3) . .
C15 C16 H16 118.9 . .
C17 C16 H16 118.9 . .
C16 C17 C18 118.1(3) . .
C16 C17 C21 119.2(3) . .
C18 C17 C21 122.7(2) . .
C13 C18 C17 119.0(3) . .
C13 C18 C19 118.4(3) . .
C17 C18 C19 122.6(3) . .
C18 C19 C20 115.7(2) . .
C18 C19 H19A 108.4 . .
C20 C19 H19A 108.4 . .
C18 C19 H19B 108.4 . .
C20 C19 H19B 108.4 . .
H19A C19 H19B 107.4 . .
O4 C20 O3 121.2(2) . .
O4 C20 C19 120.7(2) . .
O3 C20 C19 118.1(2) . .
C17 C21 C22 116.0(2) . .
C17 C21 H21A 108.3 . .
C22 C21 H21A 108.3 . .
C17 C21 H21B 108.3 . .
C22 C21 H21B 108.3 . .
H21A C21 H21B 107.4 . .
O2 C22 O1 124.7(2) . .
O2 C22 C21 117.6(2) . .
O1 C22 C21 117.6(2) . .
C6 N1 C4 107.7(2) . .
C6 N1 H1A 126.2 . .
C4 N1 H1A 126.2 . .
C6 N2 C5 105.5(2) . .
C6 N2 Co1 129.27(17) . .
C5 N2 Co1 125.14(18) . .
C12 N3 C10 107.6(2) . .
C12 N3 H3A 126.2 . .
C10 N3 H3A 126.2 . .
C12 N4 C11 104.8(2) . .
C12 N4 Co1 127.42(18) . .
C11 N4 Co1 127.60(17) . .
C22 O1 Co1 127.81(17) . 2_767
C20 O3 Co1 100.75(16) . .
H1W O1W H2W 104(4) . .

loop_
_geom_bond_atom_site_label_1
_geom_bond_atom_site_label_2
_geom_bond_distance
_geom_bond_site_symmetry_2
Co1 O1 1.9682(19) 2_767
Co1 O3 1.9828(18) .
Co1 N4 2.024(2) .
Co1 N2 2.026(2) .
C1 C3 1.373(3) 2_646
C1 C2 1.394(3) .
C1 H1 0.9300 .
C2 C3 1.386(4) .
C2 C4 1.461(3) .
C3 C1 1.373(3) 2_646
C3 H3 0.9300 .
C4 C5 1.353(3) .
C4 N1 1.380(3) .
C5 N2 1.381(3) .
C5 H5 0.9300 .
C6 N2 1.313(3) .
C6 N1 1.343(3) .
C6 H6 0.9300 .
C7 C9 1.379(3) 2_556
C7 C8 1.386(3) .
C7 H7 0.9300 .
C8 C9 1.391(3) .
C8 C10 1.457(3) .
C9 C7 1.379(3) 2_556
C9 H9 0.9300 .
C10 C11 1.354(4) .
C10 N3 1.376(3) .
C11 N4 1.374(3) .
C11 H11 0.9300 .
C12 N4 1.311(3) .
C12 N3 1.336(3) .
C12 H12 0.9300 .
C13 C14 1.374(4) .
C13 C18 1.380(4) .
C13 H13 0.9300 .
C14 C15 1.375(5) .
C14 H14 0.9300 .
C15 C16 1.370(4) .
C15 H15 0.9300 .
C16 C17 1.392(4) .
C16 H16 0.9300 .
C17 C18 1.398(4) .
C17 C21 1.502(4) .
C18 C19 1.505(3) .
C19 C20 1.510(3) .
C19 H19A 0.9700 .
C19 H19B 0.9700 .
C20 O4 1.243(3) .
C20 O3 1.273(3) .
C21 C22 1.512(4) .
C21 H21A 0.9700 .
C21 H21B 0.9700 .
C22 O2 1.252(3) .
C22 O1 1.257(3) .
N1 H1A 0.8600 .
N3 H3A 0.8600 .
O1 Co1 1.9682(19) 2_767
O1W H1W 0.80(4) .
O1W H2W 0.80(4) .

loop_
_geom_torsion_atom_site_label_1
_geom_torsion_atom_site_label_2
_geom_torsion_atom_site_label_3
_geom_torsion_atom_site_label_4
_geom_torsion
_geom_torsion_site_symmetry_1
_geom_torsion_site_symmetry_4
C3 C1 C2 C3 0.3(5) 2_646 .
C3 C1 C2 C4 -178.9(3) 2_646 .
C1 C2 C3 C1 -0.3(5) . 2_646
C4 C2 C3 C1 178.9(3) . 2_646
C3 C2 C4 C5 23.5(5) . .
C1 C2 C4 C5 -157.4(3) . .
C3 C2 C4 N1 -154.1(3) . .
C1 C2 C4 N1 25.0(4) . .
N1 C4 C5 N2 0.0(3) . .
C2 C4 C5 N2 -177.9(3) . .
C9 C7 C8 C9 -0.5(4) 2_556 .
C9 C7 C8 C10 -179.0(2) 2_556 .
C7 C8 C9 C7 0.5(4) . 2_556
C10 C8 C9 C7 179.0(2) . 2_556
C7 C8 C10 C11 166.0(3) . .
C9 C8 C10 C11 -12.4(4) . .
C7 C8 C10 N3 -15.3(4) . .
C9 C8 C10 N3 166.2(2) . .
N3 C10 C11 N4 -0.1(3) . .
C8 C10 C11 N4 178.8(2) . .
C18 C13 C14 C15 1.2(4) . .
C13 C14 C15 C16 0.4(5) . .
C14 C15 C16 C17 -1.4(5) . .
C15 C16 C17 C18 0.7(4) . .
C15 C16 C17 C21 -179.3(3) . .
C14 C13 C18 C17 -1.8(4) . .
C14 C13 C18 C19 177.8(2) . .
C16 C17 C18 C13 0.9(4) . .
C21 C17 C18 C13 -179.1(2) . .
C16 C17 C18 C19 -178.7(2) . .
C21 C17 C18 C19 1.3(4) . .
C13 C18 C19 C20 -103.7(3) . .
C17 C18 C19 C20 75.9(3) . .
C18 C19 C20 O4 160.5(3) . .
C18 C19 C20 O3 -20.9(4) . .
C16 C17 C21 C22 69.0(3) . .
C18 C17 C21 C22 -111.0(3) . .
C17 C21 C22 O2 165.3(2) . .
C17 C21 C22 O1 -18.4(4) . .
N2 C6 N1 C4 0.0(3) . .
C5 C4 N1 C6 -0.1(3) . .
C2 C4 N1 C6 178.1(2) . .
N1 C6 N2 C5 0.0(3) . .
N1 C6 N2 Co1 175.85(17) . .
C4 C5 N2 C6 0.0(3) . .
C4 C5 N2 Co1 -176.11(17) . .
O1 Co1 N2 C6 -16.4(3) 2_767 .
O3 Co1 N2 C6 100.2(3) . .
N4 Co1 N2 C6 -125.8(2) . .
O1 Co1 N2 C5 158.7(2) 2_767 .
O3 Co1 N2 C5 -84.7(2) . .
N4 Co1 N2 C5 49.3(2) . .
N4 C12 N3 C10 -0.1(3) . .
C11 C10 N3 C12 0.1(3) . .
C8 C10 N3 C12 -178.9(2) . .
N3 C12 N4 C11 0.1(3) . .
N3 C12 N4 Co1 175.72(17) . .
C10 C11 N4 C12 0.0(3) . .
C10 C11 N4 Co1 -175.64(17) . .
O1 Co1 N4 C12 34.5(2) 2_767 .
O3 Co1 N4 C12 -83.6(2) . .
N2 Co1 N4 C12 138.3(2) . .
O1 Co1 N4 C11 -150.8(2) 2_767 .
O3 Co1 N4 C11 91.1(2) . .
N2 Co1 N4 C11 -47.0(2) . .
O2 C22 O1 Co1 15.9(4) . 2_767
C21 C22 O1 Co1 -160.03(18) . 2_767
O4 C20 O3 Co1 0.1(3) . .
C19 C20 O3 Co1 -178.4(2) . .
O1 Co1 O3 C20 175.52(16) 2_767 .
N4 Co1 O3 C20 -67.51(18) . .
N2 Co1 O3 C20 63.89(19) . .
